data_4100142
_journal_name_full 'Journal of the American Chemical Society'
_journal_paper_doi 10.1021/ja0435182
_journal_year 2005
_chemical_formula_moiety 'C10 H8 Br2 Cl2 N2 Pt'
_chemical_formula_sum 'C10 H8 Br2 Cl2 N2 Pt'
_chemical_formula_weight 581.99
_space_group_IT_number 2
_symmetry_cell_setting triclinic
_symmetry_space_group_name_Hall '-P 1'
_symmetry_space_group_name_H-M 'P -1'
_cell_angle_alpha 89.538(4)
_cell_angle_beta 83.513(4)
_cell_angle_gamma 82.951(5)
_cell_formula_units_Z 2
_cell_length_a 3.9786(11)
_cell_length_b 12.337(3)
_cell_length_c 13.624(4)
_cell_measurement_temperature 150(2)
_cell_volume 659.4(3)
_diffrn_ambient_temperature 150(2)
_exptl_crystal_density_diffrn 2.931
_cod_database_code 4100142

loop_
_symmetry_equiv_pos_as_xyz
'x, y, z'
'-x, -y, -z'

loop_
_atom_site_label
_atom_site_type_symbol
_atom_site_fract_x
_atom_site_fract_y
_atom_site_fract_z
_atom_site_U_iso_or_equiv
_atom_site_adp_type
_atom_site_occupancy
_atom_site_symmetry_multiplicity
_atom_site_calc_flag
_atom_site_refinement_flags
_atom_site_disorder_assembly
_atom_site_disorder_group
Pt1 Pt 0.0000 0.0000 0.0000 0.0139(2) Uani 1 2 d S . .
Cl1 Cl 0.1067(7) 0.1780(2) -0.02633(19) 0.0202(6) Uani 1 1 d . . .
N1 N -0.155(2) 0.0334(7) 0.1442(7) 0.017(2) Uani 1 1 d . . .
C2 C -0.041(3) -0.0364(9) 0.2157(7) 0.0159(16) Uani 1 1 d U . .
H2 H 0.1192 -0.0985 0.1972 0.019 Uiso 1 1 calc R . .
C3 C -0.153(3) -0.0175(9) 0.3121(8) 0.0169(14) Uani 1 1 d U . .
Br1 Br 0.0038(3) -0.12115(9) 0.40531(8) 0.0189(3) Uani 1 1 d . . .
C4 C -0.370(3) 0.0758(9) 0.3417(8) 0.0181(14) Uani 1 1 d U . .
H4 H -0.4421 0.0906 0.4096 0.022 Uiso 1 1 calc R . .
C5 C -0.478(3) 0.1472(9) 0.2690(8) 0.0196(15) Uani 1 1 d U . .
H5 H -0.6301 0.2113 0.2867 0.024 Uiso 1 1 calc R . .
C6 C -0.367(3) 0.1251(9) 0.1730(8) 0.0185(17) Uani 1 1 d U . .
H6 H -0.4398 0.1753 0.1241 0.022 Uiso 1 1 calc R . .
Pt11 Pt -0.5000 -0.5000 -0.5000 0.0149(2) Uani 1 2 d S . .
Cl11 Cl -0.2338(7) -0.6708(2) -0.55151(19) 0.0204(6) Uani 1 1 d . . .
N11 N -0.465(2) -0.5439(7) -0.3577(6) 0.019(2) Uani 1 1 d . . .
C12 C -0.342(3) -0.4759(9) -0.2951(7) 0.0186(17) Uani 1 1 d U . .
H12 H -0.2698 -0.4090 -0.3190 0.022 Uiso 1 1 calc R . .
C13 C -0.324(3) -0.5042(9) -0.1980(8) 0.0192(14) Uani 1 1 d U . .
Br11 Br -0.1779(3) -0.40067(9) -0.11546(8) 0.0246(3) Uani 1 1 d . . .
C14 C -0.419(3) -0.6013(9) -0.1629(8) 0.0200(14) Uani 1 1 d U . .
H14 H -0.4033 -0.6209 -0.0959 0.024 Uiso 1 1 calc R . .
C15 C -0.537(3) -0.6699(9) -0.2261(8) 0.0207(14) Uani 1 1 d U . .
H15 H -0.6047 -0.7379 -0.2034 0.025 Uiso 1 1 calc R . .
C16 C -0.558(3) -0.6380(9) -0.3257(8) 0.0207(17) Uani 1 1 d U . .
H16 H -0.6404 -0.6851 -0.3699 0.025 Uiso 1 1 calc R . .

loop_
_atom_site_aniso_label
_atom_site_aniso_U_11
_atom_site_aniso_U_22
_atom_site_aniso_U_33
_atom_site_aniso_U_23
_atom_site_aniso_U_13
_atom_site_aniso_U_12
Pt1 0.0218(4) 0.0150(3) 0.0049(3) -0.0015(2) -0.0014(2) -0.0020(2)
Cl1 0.0348(16) 0.0166(14) 0.0099(13) 0.0002(10) -0.0024(11) -0.0064(11)
N1 0.021(5) 0.015(5) 0.015(5) -0.002(4) 0.000(4) -0.001(4)
C2 0.023(4) 0.017(4) 0.007(3) -0.001(3) -0.002(3) -0.003(3)
C3 0.023(3) 0.019(3) 0.008(3) -0.002(2) 0.000(3) -0.004(3)
Br1 0.0274(7) 0.0207(6) 0.0086(5) -0.0001(4) -0.0029(4) -0.0024(4)
C4 0.024(3) 0.020(3) 0.010(3) -0.004(2) 0.001(3) -0.004(3)
C5 0.025(3) 0.020(3) 0.014(3) -0.002(3) 0.000(3) -0.003(3)
C6 0.023(4) 0.020(4) 0.013(3) -0.001(3) -0.002(3) -0.003(3)
Pt11 0.0233(4) 0.0138(3) 0.0079(3) -0.0019(2) -0.0012(2) -0.0036(2)
Cl11 0.0337(16) 0.0146(13) 0.0116(13) -0.0027(10) -0.0011(11) 0.0009(11)
N11 0.027(6) 0.018(5) 0.010(5) -0.002(4) 0.004(4) 0.004(4)
C12 0.021(4) 0.025(4) 0.009(3) -0.003(3) 0.000(3) -0.001(3)
C13 0.023(3) 0.024(3) 0.009(3) -0.002(3) 0.002(3) 0.000(3)
Br11 0.0295(7) 0.0308(7) 0.0128(6) -0.0082(5) -0.0052(5) 0.0019(5)
C14 0.023(3) 0.023(3) 0.011(3) -0.001(2) 0.003(3) 0.001(3)
C15 0.024(3) 0.022(3) 0.013(3) -0.002(3) 0.004(3) 0.002(3)
C16 0.024(4) 0.022(4) 0.012(3) -0.005(3) 0.005(3) 0.003(3)

loop_
_geom_bond_atom_site_label_1
_geom_bond_atom_site_label_2
_geom_bond_distance
_geom_bond_site_symmetry_2
_geom_bond_publ_flag
Pt1 N1 2.022(9) . ?
Pt1 N1 2.022(9) 2 ?
Pt1 Cl1 2.305(3) 2 ?
Pt1 Cl1 2.305(3) . ?
N1 C6 1.358(14) . ?
N1 C2 1.374(13) . ?
C2 C3 1.350(14) . ?
C2 H2 0.9500 . ?
C3 C4 1.384(15) . ?
C3 Br1 1.896(10) . ?
C4 C5 1.390(15) . ?
C4 H4 0.9500 . ?
C5 C6 1.351(15) . ?
C5 H5 0.9500 . ?
C6 H6 0.9500 . ?
Pt11 N11 2.024(9) . ?
Pt11 N11 2.024(9) 2_444 ?
Pt11 Cl11 2.315(3) . ?
Pt11 Cl11 2.315(3) 2_444 ?
N11 C16 1.318(14) . ?
N11 C12 1.369(14) . ?
C12 C13 1.374(15) . ?
C12 H12 0.9500 . ?
C13 C14 1.366(16) . ?
C13 Br11 1.893(11) . ?
C14 C15 1.372(16) . ?
C14 H14 0.9500 . ?
C15 C16 1.419(15) . ?
C15 H15 0.9500 . ?
C16 H16 0.9500 . ?
